data_7709239
loop_
_publ_author_name
'Hattori, Shingo'
'Nagai, Tomoya'
'Sekine, Akiko'
'Otsuka, Takuhiro'
'Shinozaki, Kazuteru'

_publ_section_title
;
 Reversible colour/luminescence colour changes of tetracyanoruthenium(II)
 complexes by sorption/desorption of water molecules in crystals.
;
_journal_issue 4
_journal_name_full 'Dalton transactions (Cambridge, England : 2003)'
_journal_page_first 1474
_journal_page_last 1480
_journal_paper_doi 10.1039/d1dt03666a
_journal_volume 51
_journal_year 2022
_chemical_formula_sum 'C14 H18 Ca N6 O5 Ru'
_chemical_formula_weight 491.49
_chemical_name_common Tetracyanorutenium(II)
_space_group_crystal_system monoclinic
_space_group_IT_number 14
_space_group_name_Hall '-P 2yn'
_space_group_name_H-M_alt 'P 1 21/n 1'
_atom_sites_solution_hydrogens mixed
_audit_creation_method SHELXL-2018/3
_audit_update_record
;
2021-09-09 deposited with the CCDC.	2021-12-01 downloaded from the CCDC.
;
_cell_angle_alpha 90
_cell_angle_beta 101.043(3)
_cell_angle_gamma 90
_cell_formula_units_Z 4
_cell_length_a 6.8147(2)
_cell_length_b 26.3293(8)
_cell_length_c 11.0322(3)
_cell_measurement_reflns_used 15636
_cell_measurement_temperature 93(2)
_cell_measurement_theta_max 31.687
_cell_measurement_theta_min 2.988
_cell_volume 1942.81(10)
_computing_cell_refinement 'CrysAlisPro 1.171.40.19a (Rigaku OD, 2018)'
_computing_data_collection 'CrysAlisPro 1.171.40.19a (Rigaku OD, 2018)'
_computing_data_reduction 'CrysAlisPro 1.171.40.19a (Rigaku OD, 2018)'
_computing_structure_refinement 'SHELXL-2018/3 (Sheldrick, 2018)'
_computing_structure_solution 'SHELXT 2018/2 (Sheldrick, 2018)'
_diffrn_ambient_temperature 93(2)
_diffrn_detector_area_resol_mean 10.000
_diffrn_measured_fraction_theta_full 0.999
_diffrn_measured_fraction_theta_max 0.810
_diffrn_measurement_device_type 'XtaLAB Synergy, Dualflex, HyPix'
_diffrn_measurement_method '\w scans'
_diffrn_radiation_type MoK\a
_diffrn_radiation_wavelength 0.71073
_diffrn_reflns_av_R_equivalents 0.0373
_diffrn_reflns_av_unetI/netI 0.0425
_diffrn_reflns_Laue_measured_fraction_full 0.999
_diffrn_reflns_Laue_measured_fraction_max 0.810
_diffrn_reflns_limit_h_max 8
_diffrn_reflns_limit_h_min -9
_diffrn_reflns_limit_k_max 37
_diffrn_reflns_limit_k_min -35
_diffrn_reflns_limit_l_max 16
_diffrn_reflns_limit_l_min -13
_diffrn_reflns_number 15636
_diffrn_reflns_point_group_measured_fraction_full 0.999
_diffrn_reflns_point_group_measured_fraction_max 0.810
_diffrn_reflns_theta_full 25.242
_diffrn_reflns_theta_max 31.687
_diffrn_reflns_theta_min 2.988
_diffrn_source 'micro-focus sealed X-ray tube'
_exptl_absorpt_coefficient_mu 1.108
_exptl_absorpt_correction_T_max 1.00000
_exptl_absorpt_correction_T_min 0.84029
_exptl_absorpt_correction_type multi-scan
_exptl_absorpt_process_details
;
CrysAlisPro 1.171.40.19a (Rigaku Oxford Diffraction, 2018)
Numerical absorption correction based on gaussian integration over
			a multifaceted crystal model
Empirical absorption correction using spherical harmonics,
 implemented in SCALE3 ABSPACK scaling algorithm.
;
_exptl_crystal_colour yellow
_exptl_crystal_density_diffrn 1.680
_exptl_crystal_description plate
_exptl_crystal_F_000 992
_exptl_crystal_size_max 0.165
_exptl_crystal_size_mid 0.053
_exptl_crystal_size_min 0.026
_refine_diff_density_max 0.545
_refine_diff_density_min -0.713
_refine_diff_density_rms 0.098
_refine_ls_extinction_method none
_refine_ls_goodness_of_fit_ref 1.037
_refine_ls_hydrogen_treatment mixed
_refine_ls_matrix_type full
_refine_ls_number_parameters 274
_refine_ls_number_reflns 5313
_refine_ls_number_restraints 20
_refine_ls_restrained_S_all 1.039
_refine_ls_R_factor_all 0.0361
_refine_ls_R_factor_gt 0.0277
_refine_ls_shift/su_max 0.005
_refine_ls_shift/su_mean 0.000
_refine_ls_structure_factor_coef Fsqd
_refine_ls_weighting_details 'w=1/[\s^2^(Fo^2^)+(0.0223P)^2^+0.6791P] where P=(Fo^2^+2Fc^2^)/3'
_refine_ls_weighting_scheme calc
_refine_ls_wR_factor_gt 0.0587
_refine_ls_wR_factor_ref 0.0617
_reflns_Friedel_coverage 0.000
_reflns_number_gt 4526
_reflns_number_total 5313
_reflns_threshold_expression 'I > 2\s(I)'
_cod_data_source_file d1dt03666a2.cif
_cod_data_source_block Ca-Rubpy-CN4
_cod_depositor_comments 'Adding full bibliography for 7709239--7709240.cif.'
_cod_original_sg_symbol_H-M 'P 21/n'
_cod_database_code 7709239
_shelx_shelxl_version_number 2018/3
_shelx_space_group_comment
;
The symmetry employed for this shelxl refinement is uniquely defined
by the following loop, which should always be used as a source of
symmetry information in preference to the above space-group names.
They are only intended as comments.
;

loop_
_space_group_symop_operation_xyz
'x, y, z'
'-x+1/2, y+1/2, -z+1/2'
'-x, -y, -z'
'x-1/2, -y-1/2, z-1/2'

loop_
_atom_site_label
_atom_site_type_symbol
_atom_site_fract_x
_atom_site_fract_y
_atom_site_fract_z
_atom_site_U_iso_or_equiv
_atom_site_adp_type
_atom_site_occupancy
_atom_site_site_symmetry_order
_atom_site_calc_flag
_atom_site_refinement_flags_posn
_atom_site_refinement_flags_adp
_atom_site_refinement_flags_occupancy
_atom_site_disorder_assembly
_atom_site_disorder_group
Ru1 Ru 0.52719(2) 0.62285(2) 0.74206(2) 0.00858(5) Uani 1 1 d . . . . .
Ca2 Ca 0.02964(5) 0.46730(2) 0.76243(3) 0.01018(8) Uani 1 1 d D . . . .
O3 O -0.0051(2) 0.43666(6) 0.55571(12) 0.0170(3) Uani 1 1 d D . . . .
H3A H 0.103(3) 0.4256(9) 0.5346(18) 0.026 Uiso 1 1 d D U . . .
H3B H -0.082(3) 0.4465(9) 0.4982(15) 0.026 Uiso 1 1 d D U . . .
O4 O 0.2777(2) 0.49122(6) 0.94415(12) 0.0162(3) Uani 1 1 d D . . . .
H4A H 0.262(3) 0.4846(9) 1.0152(13) 0.024 Uiso 1 1 d D U . . .
H4B H 0.332(3) 0.5197(7) 0.9480(19) 0.024 Uiso 1 1 d D U . . .
O5 O 0.2655(2) 0.39873(6) 0.76892(12) 0.0163(3) Uani 1 1 d D . . . .
H5A H 0.311(3) 0.3929(9) 0.7050(17) 0.024 Uiso 1 1 d D U . . .
H5B H 0.361(3) 0.3967(9) 0.8268(18) 0.024 Uiso 1 1 d D U . . .
N12 N 0.3115(2) 0.67959(6) 0.67630(14) 0.0119(3) Uani 1 1 d . . . . .
O18 O -0.0670(2) 0.41675(6) 0.91941(13) 0.0202(3) Uani 1 1 d D . . . .
H18A H -0.176(3) 0.4068(10) 0.922(2) 0.030 Uiso 1 1 d D U . . .
H18B H -0.016(3) 0.4233(9) 0.9939(14) 0.030 Uiso 1 1 d D U . . .
O19 O -0.3281(2) 0.46113(6) 0.67435(14) 0.0237(3) Uani 1 1 d D . . . .
H19A H -0.390(3) 0.4404(9) 0.626(2) 0.036 Uiso 1 1 d D U . . .
H19B H -0.418(3) 0.4808(9) 0.689(2) 0.036 Uiso 1 1 d D U . . .
N20 N 0.6289(2) 0.61144(6) 0.47191(14) 0.0150(3) Uani 1 1 d . . . . .
N22 N 0.2494(2) 0.52771(6) 0.68077(14) 0.0146(3) Uani 1 1 d . . . . .
N24 N 0.8709(2) 0.54478(7) 0.83195(14) 0.0155(3) Uani 1 1 d . . . . .
N6 N 0.6885(2) 0.69143(6) 0.78568(14) 0.0143(3) Uani 1 1 d . . . . .
N26 N 0.4197(3) 0.61822(7) 1.01218(15) 0.0163(3) Uani 1 1 d . . . . .
C21 C 0.5942(3) 0.61767(7) 0.57013(16) 0.0106(3) Uani 1 1 d . . . . .
C23 C 0.3518(3) 0.56312(7) 0.70159(15) 0.0105(4) Uani 1 1 d . . . . .
C25 C 0.7460(3) 0.57505(7) 0.80007(15) 0.0119(4) Uani 1 1 d . . . . .
C17 C 0.1226(3) 0.67075(8) 0.61845(17) 0.0159(4) Uani 1 1 d . . . . .
H17 H 0.075109 0.636744 0.612929 0.019 Uiso 1 1 calc R U . . .
C27 C 0.4574(3) 0.62169(7) 0.91469(17) 0.0118(4) Uani 1 1 d . . . . .
C13 C 0.3779(3) 0.72852(7) 0.68630(17) 0.0152(4) Uani 1 1 d . . . . .
C11 C 0.8784(3) 0.69454(9) 0.84858(18) 0.0207(4) Uani 1 1 d . . . . .
H11 H 0.949841 0.664061 0.872815 0.025 Uiso 1 1 calc R U . . .
C7 C 0.5872(3) 0.73498(8) 0.75110(17) 0.0171(4) Uani 1 1 d . . . . .
C16 C -0.0059(3) 0.70891(8) 0.5666(2) 0.0210(4) Uani 1 1 d . . . . .
H16 H -0.137881 0.701118 0.525139 0.025 Uiso 1 1 calc R U . . .
C14 C 0.2539(3) 0.76875(8) 0.6373(2) 0.0220(4) Uani 1 1 d . . . . .
H14 H 0.301631 0.802716 0.646011 0.026 Uiso 1 1 calc R U . . .
C8 C 0.6754(4) 0.78262(9) 0.7777(2) 0.0265(5) Uani 1 1 d . . . . .
H8 H 0.602515 0.812750 0.752014 0.032 Uiso 1 1 calc R U . . .
C10 C 0.9728(4) 0.74058(10) 0.8790(2) 0.0308(6) Uani 1 1 d . . . . .
H10 H 1.105901 0.741553 0.924683 0.037 Uiso 1 1 calc R U . . .
C15 C 0.0610(3) 0.75866(9) 0.5760(2) 0.0245(5) Uani 1 1 d . . . . .
H15 H -0.024435 0.785522 0.540911 0.029 Uiso 1 1 calc R U . . .
C9 C 0.8713(4) 0.78529(10) 0.8423(2) 0.0330(6) Uani 1 1 d . . . . .
H9 H 0.934619 0.817239 0.861076 0.040 Uiso 1 1 calc R U . . .

loop_
_atom_site_aniso_label
_atom_site_aniso_U_11
_atom_site_aniso_U_22
_atom_site_aniso_U_33
_atom_site_aniso_U_23
_atom_site_aniso_U_13
_atom_site_aniso_U_12
Ru1 0.00909(8) 0.00887(8) 0.00780(7) -0.00065(5) 0.00171(5) -0.00119(5)
Ca2 0.01010(17) 0.01101(18) 0.00950(16) -0.00033(13) 0.00200(13) -0.00068(14)
O3 0.0147(7) 0.0234(8) 0.0119(6) -0.0042(6) -0.0004(5) 0.0050(6)
O4 0.0165(7) 0.0184(7) 0.0132(6) 0.0003(6) 0.0018(5) -0.0029(6)
O5 0.0173(7) 0.0208(8) 0.0105(6) 0.0009(6) 0.0021(5) 0.0056(6)
N12 0.0151(8) 0.0097(7) 0.0122(7) -0.0005(6) 0.0065(6) 0.0015(6)
O18 0.0165(7) 0.0305(9) 0.0133(6) 0.0025(6) 0.0024(6) -0.0082(7)
O19 0.0119(7) 0.0297(9) 0.0278(8) -0.0148(7) -0.0004(6) -0.0002(6)
N20 0.0155(8) 0.0150(8) 0.0145(8) 0.0006(6) 0.0027(6) 0.0030(7)
N22 0.0162(8) 0.0138(8) 0.0139(7) 0.0002(6) 0.0033(6) -0.0015(7)
N24 0.0143(8) 0.0185(9) 0.0129(7) -0.0018(7) 0.0009(6) 0.0015(7)
N6 0.0165(8) 0.0168(8) 0.0106(7) -0.0030(6) 0.0049(6) -0.0064(7)
N26 0.0169(8) 0.0180(9) 0.0143(8) 0.0001(6) 0.0037(6) -0.0018(7)
C21 0.0096(8) 0.0088(8) 0.0123(8) 0.0005(7) -0.0003(7) -0.0004(7)
C23 0.0108(9) 0.0129(9) 0.0076(8) 0.0015(7) 0.0015(7) 0.0026(7)
C25 0.0123(9) 0.0163(9) 0.0077(8) -0.0023(7) 0.0031(7) -0.0035(7)
C17 0.0160(10) 0.0139(9) 0.0183(9) 0.0000(7) 0.0046(8) -0.0001(8)
C27 0.0112(9) 0.0099(8) 0.0132(8) -0.0022(7) -0.0006(7) -0.0012(7)
C13 0.0217(10) 0.0106(9) 0.0163(9) -0.0016(7) 0.0110(8) -0.0002(8)
C11 0.0200(10) 0.0279(12) 0.0135(9) -0.0022(8) 0.0016(8) -0.0114(9)
C7 0.0246(11) 0.0142(10) 0.0155(9) -0.0039(7) 0.0114(8) -0.0049(8)
C16 0.0168(10) 0.0206(11) 0.0261(11) 0.0047(9) 0.0052(8) 0.0030(9)
C14 0.0306(12) 0.0103(9) 0.0294(11) 0.0026(8) 0.0168(9) 0.0032(9)
C8 0.0387(14) 0.0158(10) 0.0275(11) -0.0075(9) 0.0127(10) -0.0100(10)
C10 0.0300(13) 0.0401(15) 0.0209(11) -0.0051(10) 0.0010(9) -0.0215(11)
C15 0.0264(12) 0.0177(11) 0.0325(12) 0.0088(9) 0.0137(9) 0.0098(9)
C9 0.0458(15) 0.0266(13) 0.0282(12) -0.0096(10) 0.0109(11) -0.0259(12)

loop_
_atom_type_symbol
_atom_type_description
_atom_type_scat_dispersion_real
_atom_type_scat_dispersion_imag
_atom_type_scat_source
C C 0.0033 0.0016 'International Tables Vol C Tables 4.2.6.8 and 6.1.1.4'
H H 0.0000 0.0000 'International Tables Vol C Tables 4.2.6.8 and 6.1.1.4'
Ca Ca 0.2262 0.3064 'International Tables Vol C Tables 4.2.6.8 and 6.1.1.4'
N N 0.0061 0.0033 'International Tables Vol C Tables 4.2.6.8 and 6.1.1.4'
O O 0.0106 0.0060 'International Tables Vol C Tables 4.2.6.8 and 6.1.1.4'
Ru Ru -1.2594 0.8363 'International Tables Vol C Tables 4.2.6.8 and 6.1.1.4'

loop_
_geom_angle_atom_site_label_1
_geom_angle_atom_site_label_2
_geom_angle_atom_site_label_3
_geom_angle
_geom_angle_site_symmetry_1
_geom_angle_site_symmetry_3
_geom_angle_publ_flag
C25 Ru1 C23 87.26(8) . . ?
C25 Ru1 C21 88.22(7) . . ?
C23 Ru1 C21 88.28(7) . . ?
C25 Ru1 C27 89.11(7) . . ?
C23 Ru1 C27 87.72(7) . . ?
C21 Ru1 C27 175.29(7) . . ?
C25 Ru1 N6 98.25(7) . . ?
C23 Ru1 N6 174.10(7) . . ?
C21 Ru1 N6 93.97(7) . . ?
C27 Ru1 N6 90.25(7) . . ?
C25 Ru1 N12 174.54(7) . . ?
C23 Ru1 N12 97.68(7) . . ?
C21 Ru1 N12 89.60(6) . . ?
C27 Ru1 N12 93.40(7) . . ?
N6 Ru1 N12 76.91(6) . . ?
O18 Ca2 O3 121.10(5) . . ?
O18 Ca2 O5 80.51(5) . . ?
O3 Ca2 O5 73.66(5) . . ?
O18 Ca2 O4 77.95(5) . . ?
O3 Ca2 O4 142.83(5) . . ?
O5 Ca2 O4 79.40(5) . . ?
O18 Ca2 O19 81.85(5) . . ?
O3 Ca2 O19 71.93(5) . . ?
O5 Ca2 O19 124.71(5) . . ?
O4 Ca2 O19 145.22(5) . . ?
O18 Ca2 N22 154.02(5) . . ?
O3 Ca2 N22 79.93(5) . . ?
O5 Ca2 N22 92.61(5) . . ?
O4 Ca2 N22 76.16(5) . . ?
O19 Ca2 N22 121.65(6) . . ?
O18 Ca2 N24 92.12(6) . 1_455 ?
O3 Ca2 N24 126.85(5) . 1_455 ?
O5 Ca2 N24 158.23(5) . 1_455 ?
O4 Ca2 N24 79.03(5) . 1_455 ?
O19 Ca2 N24 73.71(5) . 1_455 ?
N22 Ca2 N24 85.10(6) . 1_455 ?
Ca2 O3 H3A 115.9(13) . . ?
Ca2 O3 H3B 126.0(16) . . ?
H3A O3 H3B 112(2) . . ?
Ca2 O4 H4A 121.8(15) . . ?
Ca2 O4 H4B 120.3(14) . . ?
H4A O4 H4B 106(2) . . ?
Ca2 O5 H5A 117.6(15) . . ?
Ca2 O5 H5B 119.8(15) . . ?
H5A O5 H5B 106(2) . . ?
C17 N12 C13 118.41(17) . . ?
C17 N12 Ru1 125.31(13) . . ?
C13 N12 Ru1 116.08(13) . . ?
Ca2 O18 H18A 126.9(16) . . ?
Ca2 O18 H18B 118.3(15) . . ?
H18A O18 H18B 104(2) . . ?
Ca2 O19 H19A 130.4(16) . . ?
Ca2 O19 H19B 126.1(15) . . ?
H19A O19 H19B 103(2) . . ?
C23 N22 Ca2 145.94(14) . . ?
C25 N24 Ca2 142.85(13) . 1_655 ?
C11 N6 C7 118.72(18) . . ?
C11 N6 Ru1 124.96(15) . . ?
C7 N6 Ru1 116.26(13) . . ?
N20 C21 Ru1 175.60(16) . . ?
N22 C23 Ru1 178.37(15) . . ?
N24 C25 Ru1 176.88(16) . . ?
N12 C17 C16 122.96(19) . . ?
N12 C17 H17 118.5 . . ?
C16 C17 H17 118.5 . . ?
N26 C27 Ru1 176.29(17) . . ?
N12 C13 C14 121.22(19) . . ?
N12 C13 C7 115.02(17) . . ?
C14 C13 C7 123.76(19) . . ?
N6 C11 C10 122.3(2) . . ?
N6 C11 H11 118.9 . . ?
C10 C11 H11 118.9 . . ?
N6 C7 C8 121.7(2) . . ?
N6 C7 C13 115.55(17) . . ?
C8 C7 C13 122.8(2) . . ?
C17 C16 C15 118.9(2) . . ?
C17 C16 H16 120.5 . . ?
C15 C16 H16 120.6 . . ?
C15 C14 C13 119.4(2) . . ?
C15 C14 H14 120.3 . . ?
C13 C14 H14 120.3 . . ?
C9 C8 C7 119.0(2) . . ?
C9 C8 H8 120.5 . . ?
C7 C8 H8 120.5 . . ?
C11 C10 C9 119.4(2) . . ?
C11 C10 H10 120.3 . . ?
C9 C10 H10 120.3 . . ?
C16 C15 C14 119.1(2) . . ?
C16 C15 H15 120.4 . . ?
C14 C15 H15 120.4 . . ?
C10 C9 C8 118.9(2) . . ?
C10 C9 H9 120.5 . . ?
C8 C9 H9 120.5 . . ?

loop_
_geom_bond_atom_site_label_1
_geom_bond_atom_site_label_2
_geom_bond_distance
_geom_bond_site_symmetry_2
_geom_bond_publ_flag
Ru1 C25 1.963(2) . ?
Ru1 C23 1.9741(19) . ?
Ru1 C21 2.0387(18) . ?
Ru1 C27 2.0496(19) . ?
Ru1 N6 2.1210(16) . ?
Ru1 N12 2.1240(16) . ?
Ca2 O18 2.3753(15) . ?
Ca2 O3 2.3877(14) . ?
Ca2 O5 2.4091(15) . ?
Ca2 O4 2.4443(14) . ?
Ca2 O19 2.4507(15) . ?
Ca2 N22 2.4703(17) . ?
Ca2 N24 2.4976(17) 1_455 ?
O3 H3A 0.866(15) . ?
O3 H3B 0.787(15) . ?
O4 H4A 0.829(15) . ?
O4 H4B 0.836(15) . ?
O5 H5A 0.837(15) . ?
O5 H5B 0.821(15) . ?
N12 C17 1.343(3) . ?
N12 C13 1.363(2) . ?
O18 H18A 0.794(15) . ?
O18 H18B 0.846(15) . ?
O19 H19A 0.821(15) . ?
O19 H19B 0.839(15) . ?
N20 C21 1.164(2) . ?
N22 C23 1.161(2) . ?
N24 C25 1.170(3) . ?
N6 C11 1.349(3) . ?
N6 C7 1.355(3) . ?
N26 C27 1.156(2) . ?
C17 C16 1.383(3) . ?
C17 H17 0.9500 . ?
C13 C14 1.398(3) . ?
C13 C7 1.478(3) . ?
C11 C10 1.383(3) . ?
C11 H11 0.9500 . ?
C7 C8 1.398(3) . ?
C16 C15 1.384(3) . ?
C16 H16 0.9500 . ?
C14 C15 1.384(3) . ?
C14 H14 0.9500 . ?
C8 C9 1.389(4) . ?
C8 H8 0.9500 . ?
C10 C9 1.386(4) . ?
C10 H10 0.9500 . ?
C15 H15 0.9500 . ?
C9 H9 0.9500 . ?

loop_
_geom_torsion_atom_site_label_1
_geom_torsion_atom_site_label_2
_geom_torsion_atom_site_label_3
_geom_torsion_atom_site_label_4
_geom_torsion
_geom_torsion_site_symmetry_1
_geom_torsion_site_symmetry_2
_geom_torsion_site_symmetry_3
_geom_torsion_site_symmetry_4
_geom_torsion_publ_flag
C13 N12 C17 C16 1.3(3) . . . . ?
Ru1 N12 C17 C16 -173.36(15) . . . . ?
C17 N12 C13 C14 -0.3(3) . . . . ?
Ru1 N12 C13 C14 174.86(14) . . . . ?
C17 N12 C13 C7 -179.98(16) . . . . ?
Ru1 N12 C13 C7 -4.8(2) . . . . ?
C7 N6 C11 C10 0.1(3) . . . . ?
Ru1 N6 C11 C10 -177.03(15) . . . . ?
C11 N6 C7 C8 0.8(3) . . . . ?
Ru1 N6 C7 C8 178.16(15) . . . . ?
C11 N6 C7 C13 -178.00(16) . . . . ?
Ru1 N6 C7 C13 -0.6(2) . . . . ?
N12 C13 C7 N6 3.6(2) . . . . ?
C14 C13 C7 N6 -176.07(18) . . . . ?
N12 C13 C7 C8 -175.19(18) . . . . ?
C14 C13 C7 C8 5.2(3) . . . . ?
N12 C17 C16 C15 -1.1(3) . . . . ?
N12 C13 C14 C15 -0.9(3) . . . . ?
C7 C13 C14 C15 178.73(19) . . . . ?
N6 C7 C8 C9 -0.6(3) . . . . ?
C13 C7 C8 C9 178.05(19) . . . . ?
N6 C11 C10 C9 -1.1(3) . . . . ?
C17 C16 C15 C14 -0.2(3) . . . . ?
C13 C14 C15 C16 1.1(3) . . . . ?
C11 C10 C9 C8 1.2(3) . . . . ?
C7 C8 C9 C10 -0.4(3) . . . . ?
